data_7104809
loop_
_publ_author_name
'Takahashi, Kazuyuki'
'Kawakami, Tomoko'
'Gu, Zhong-ze'
'Einaga, Yasuaki'
'Fujishima, Akira'
'Sato, Osamu'

_publ_section_title
;
 An abrupt spin transition based on short S&#x22EF;S contacts in a novel Fe(II)
 complex whose ligand contains a 1,3-dithiole ring
;
_journal_coden_ASTM CHCOFS
_journal_issue 18
_journal_name_full
;
 Chemical Communications (Cambridge, United Kingdom)
;
_journal_page_first 2374
_journal_page_last 2375
_journal_paper_doi 10.1039/b308070f
_journal_year 2003
_chemical_formula_moiety 'C30.50 H22 Fe N6 O0.50 S6 '
_chemical_formula_sum 'C30.5 H22 Fe N6 O0.5 S6'
_chemical_formula_weight 728.76
_space_group_IT_number 14
_symmetry_cell_setting monoclinic
_symmetry_Int_Tables_number 14
_symmetry_space_group_name_Hall '-P 2ybc'
_symmetry_space_group_name_H-M 'P 1 21/c 1'
_audit_creation_date 2003-03-18
_audit_creation_method 'by CrystalStructure v3.10'
_cell_angle_alpha 90
_cell_angle_beta 104.661(3)
_cell_angle_gamma 90
_cell_formula_units_Z 4
_cell_length_a 10.7461(7)
_cell_length_b 19.931(2)
_cell_length_c 15.203(1)
_cell_measurement_reflns_used 33319
_cell_measurement_temperature 160.1
_cell_measurement_theta_max 27.5
_cell_measurement_theta_min 1.7
_cell_volume 3150.0(4)
_computing_cell_refinement RapidAuto
_computing_data_collection RapidAuto
_computing_data_reduction CrystalStructure
_computing_publication_material 'CrystalStructure Ver. 3.10'
_computing_structure_refinement CRYSTALS
_computing_structure_solution SIR92
_diffrn_measured_fraction_theta_full 0.9075
_diffrn_measured_fraction_theta_max 0.9075
_diffrn_measurement_device_type 'RIGAKU RAXIS RAPID'
_diffrn_measurement_method \w
_diffrn_radiation_type 'Mo K\a'
_diffrn_radiation_wavelength 0.7107
_diffrn_reflns_av_R_equivalents 0.066
_diffrn_reflns_limit_h_max 13
_diffrn_reflns_limit_h_min -13
_diffrn_reflns_limit_k_max 25
_diffrn_reflns_limit_k_min -25
_diffrn_reflns_limit_l_max 19
_diffrn_reflns_limit_l_min -18
_diffrn_reflns_number 22794
_diffrn_reflns_theta_full 27.48
_diffrn_reflns_theta_max 27.48
_exptl_absorpt_coefficient_mu 0.911
_exptl_absorpt_correction_T_max 1.1118
_exptl_absorpt_correction_T_min 0.8568
_exptl_absorpt_correction_type none
_exptl_crystal_colour red
_exptl_crystal_density_diffrn 1.537
_exptl_crystal_density_method 'not measured'
_exptl_crystal_description block
_exptl_crystal_F_000 1492.00
_exptl_crystal_size_max 0.30
_exptl_crystal_size_mid 0.30
_exptl_crystal_size_min 0.20
_refine_diff_density_max 0.77
_refine_diff_density_min -0.73
_refine_ls_extinction_coef 251.3(2)
_refine_ls_extinction_method 'Larson (1970) Crystallographic Computing eq. 22'
_refine_ls_goodness_of_fit_ref 1.057
_refine_ls_hydrogen_treatment refall
_refine_ls_number_parameters 417
_refine_ls_number_reflns 6584
_refine_ls_R_factor_gt 0.0610
_refine_ls_shift/su_max 0.0070
_refine_ls_structure_factor_coef Fsqd
_refine_ls_weighting_details 'w = 1/[0.0006Fo^2^ + 3.0000\s^2^(Fo) + 0.0000]/(4Fo^2^)'
_refine_ls_weighting_scheme calc
_refine_ls_wR_factor_ref 0.1120
_reflns_number_gt 4705
_reflns_number_total 6584
_reflns_threshold_expression F^2^>2.0\s(F^2^)
_cod_data_source_file b308070f.txt
_cod_data_source_block -113
_cod_original_formula_sum 'C30.50 H22 Fe N6 O0.50 S6 '
_cod_database_code 7104809

loop_
_symmetry_equiv_pos_as_xyz
x,y,z
-x,-y,-z
-x,y+1/2,-z+1/2
x,-y+1/2,z+1/2

loop_
_atom_site_label
_atom_site_type_symbol
_atom_site_fract_x
_atom_site_fract_y
_atom_site_fract_z
_atom_site_U_iso_or_equiv
_atom_site_adp_type
_atom_site_occupancy
_atom_site_symmetry_multiplicity
_atom_site_calc_flag
_atom_site_refinement_flags
_atom_site_disorder_assembly
_atom_site_disorder_group
Fe1 Fe 0.12462(5) 0.16203(3) 0.14095(3) 0.0331(1) Uani 1.00 1 d . . .
S1 S 0.5749(1) 0.09132(5) 0.10398(7) 0.0493(3) Uani 1.00 1 d . . .
S2 S 0.50697(9) -0.01359(5) 0.21907(6) 0.0418(3) Uani 1.00 1 d . . .
S3 S 0.2981(1) -0.04436(5) 0.37363(7) 0.0465(3) Uani 1.00 1 d . . .
S4 S 0.0270(1) -0.02655(5) 0.37079(7) 0.0478(3) Uani 1.00 1 d . . .
S5 S -0.3115(1) 0.21555(6) -0.02308(8) 0.0559(4) Uani 1.00 1 d . . .
S6 S 0.2771(2) 0.38072(8) 0.10104(9) 0.0992(6) Uani 1.00 1 d . . .
O1 O 0.489(3) 0.314(2) 0.127(2) 0.51(2) Uiso 0.50 1 d P . .
N1 N 0.2155(3) 0.1580(1) 0.0275(2) 0.0354(8) Uani 1.00 1 d . . .
N2 N 0.1151(3) 0.0540(1) 0.1201(2) 0.0346(9) Uani 1.00 1 d . . .
N3 N 0.2962(3) 0.1456(1) 0.2523(2) 0.0328(8) Uani 1.00 1 d . . .
N4 N 0.0323(3) 0.1645(1) 0.2555(2) 0.0354(9) Uani 1.00 1 d . . .
N5 N -0.0580(3) 0.1772(2) 0.0548(2) 0.047(1) Uani 1.00 1 d . . .
N6 N 0.1636(3) 0.2667(2) 0.1505(2) 0.043(1) Uani 1.00 1 d . . .
C1 C 0.3250(3) 0.0558(2) 0.0891(2) 0.031(1) Uani 1.00 1 d . . .
C2 C 0.4498(4) 0.0441(2) 0.1303(2) 0.036(1) Uani 1.00 1 d . . .
C3 C 0.2933(3) 0.1073(2) 0.0167(2) 0.034(1) Uani 1.00 1 d . . .
C4 C 0.3419(4) 0.1030(2) -0.0597(2) 0.042(1) Uani 1.00 1 d . . .
C5 C 0.3122(4) 0.1513(2) -0.1262(3) 0.047(1) Uani 1.00 1 d . . .
C6 C 0.2327(4) 0.2031(2) -0.1154(3) 0.045(1) Uani 1.00 1 d . . .
C7 C 0.1865(4) 0.2046(2) -0.0389(3) 0.044(1) Uani 1.00 1 d . . .
C8 C 0.2180(3) 0.0179(2) 0.1101(2) 0.034(1) Uani 1.00 1 d . . .
C9 C 0.2189(4) -0.0515(2) 0.1151(2) 0.038(1) Uani 1.00 1 d . . .
C10 C 0.1124(4) -0.0849(2) 0.1291(2) 0.048(1) Uani 1.00 1 d . . .
C11 C 0.0075(4) -0.0482(2) 0.1360(2) 0.045(1) Uani 1.00 1 d . . .
C12 C 0.0116(4) 0.0200(2) 0.1296(2) 0.042(1) Uani 1.00 1 d . . .
C13 C 0.6945(4) 0.0627(2) 0.1945(3) 0.050(1) Uani 1.00 1 d . . .
C14 C 0.6652(4) 0.0158(2) 0.2471(3) 0.051(1) Uani 1.00 1 d . . .
C15 C 0.1761(3) 0.0781(2) 0.3364(2) 0.035(1) Uani 1.00 1 d . . .
C16 C 0.1697(3) 0.0122(2) 0.3590(2) 0.039(1) Uani 1.00 1 d . . .
C17 C 0.2988(3) 0.1083(2) 0.3277(2) 0.033(1) Uani 1.00 1 d . . .
C18 C 0.4107(4) 0.1007(2) 0.3957(3) 0.043(1) Uani 1.00 1 d . . .
C19 C 0.5223(4) 0.1312(2) 0.3877(3) 0.050(1) Uani 1.00 1 d . . .
C20 C 0.5199(4) 0.1694(2) 0.3111(3) 0.048(1) Uani 1.00 1 d . . .
C21 C 0.4051(4) 0.1753(2) 0.2459(3) 0.039(1) Uani 1.00 1 d . . .
C22 C 0.0649(3) 0.1231(2) 0.3286(2) 0.035(1) Uani 1.00 1 d . . .
C23 C -0.0009(4) 0.1262(2) 0.3971(3) 0.043(1) Uani 1.00 1 d . . .
C24 C -0.0997(4) 0.1716(2) 0.3908(3) 0.047(1) Uani 1.00 1 d . . .
C25 C -0.1286(4) 0.2146(2) 0.3177(3) 0.044(1) Uani 1.00 1 d . . .
C26 C -0.0616(4) 0.2094(2) 0.2523(3) 0.040(1) Uani 1.00 1 d . . .
C27 C 0.2083(4) -0.1157(2) 0.3767(3) 0.054(1) Uani 1.00 1 d . . .
C28 C 0.0855(5) -0.1081(2) 0.3755(3) 0.055(1) Uani 1.00 1 d . . .
C29 C -0.1646(4) 0.1934(2) 0.0225(3) 0.041(1) Uani 1.00 1 d . . .
C30 C 0.2127(4) 0.3141(2) 0.1306(3) 0.046(1) Uani 1.00 1 d . . .
C31 C 0.624(2) 0.2640(8) 0.155(1) 0.129(5) Uiso 0.50 1 d P . .
H1 H 0.3958(4) 0.0664(2) -0.0660(2) 0.051(2) Uiso 1.00 1 c . . .
H2 H 0.3458(4) 0.1491(2) -0.1782(3) 0.058(2) Uiso 1.00 1 c . . .
H3 H 0.2100(4) 0.2373(2) -0.1602(3) 0.055(2) Uiso 1.00 1 c . . .
H4 H 0.1312(4) 0.2404(2) -0.0325(3) 0.052(2) Uiso 1.00 1 c . . .
H5 H 0.2920(4) -0.0761(2) 0.1089(2) 0.044(2) Uiso 1.00 1 c . . .
H6 H 0.1123(4) -0.1324(2) 0.1339(2) 0.057(2) Uiso 1.00 1 c . . .
H7 H -0.0670(4) -0.0699(2) 0.1450(2) 0.055(2) Uiso 1.00 1 c . . .
H8 H -0.0629(4) 0.0448(2) 0.1321(2) 0.051(2) Uiso 1.00 1 c . . .
H9 H 0.7792(4) 0.0804(2) 0.2062(3) 0.060(2) Uiso 1.00 1 c . . .
H10 H 0.7276(4) -0.0013(2) 0.2981(3) 0.060(2) Uiso 1.00 1 c . . .
H11 H 0.4106(4) 0.0744(2) 0.4479(3) 0.051(2) Uiso 1.00 1 c . . .
H12 H 0.5998(4) 0.1262(2) 0.4341(3) 0.058(2) Uiso 1.00 1 c . . .
H13 H 0.5955(4) 0.1909(2) 0.3037(3) 0.058(2) Uiso 1.00 1 c . . .
H14 H 0.4032(4) 0.2019(2) 0.1937(3) 0.048(2) Uiso 1.00 1 c . . .
H15 H 0.0225(4) 0.0969(2) 0.4480(3) 0.053(2) Uiso 1.00 1 c . . .
H16 H -0.1466(4) 0.1731(2) 0.4360(3) 0.059(2) Uiso 1.00 1 c . . .
H17 H -0.1942(4) 0.2474(2) 0.3126(3) 0.053(2) Uiso 1.00 1 c . . .
H18 H -0.0828(4) 0.2392(2) 0.2020(3) 0.049(2) Uiso 1.00 1 c . . .
H19 H 0.2458(4) -0.1591(2) 0.3793(3) 0.067(2) Uiso 1.00 1 c . . .
H20 H 0.0316(5) -0.1456(2) 0.3771(3) 0.069(2) Uiso 1.00 1 c . . .

loop_
_atom_site_aniso_label
_atom_site_aniso_U_11
_atom_site_aniso_U_22
_atom_site_aniso_U_33
_atom_site_aniso_U_12
_atom_site_aniso_U_13
_atom_site_aniso_U_23
Fe1 0.0326(3) 0.0365(3) 0.0312(3) 0.0039(2) 0.0098(2) -0.0004(2)
S1 0.0430(6) 0.0521(7) 0.0586(7) -0.0034(5) 0.0239(6) 0.0029(5)
S2 0.0377(5) 0.0477(6) 0.0402(6) 0.0074(5) 0.0101(5) 0.0059(5)
S3 0.0485(6) 0.0437(6) 0.0475(6) 0.0010(5) 0.0126(5) 0.0056(5)
S4 0.0489(6) 0.0495(7) 0.0497(6) -0.0100(5) 0.0210(5) 0.0020(5)
S5 0.0367(6) 0.0557(7) 0.0757(8) 0.0048(5) 0.0151(6) 0.0187(6)
S6 0.159(2) 0.079(1) 0.0602(8) -0.061(1) 0.030(1) -0.0034(7)
N1 0.038(2) 0.035(2) 0.032(2) 0.006(1) 0.007(1) 0.004(1)
N2 0.031(2) 0.041(2) 0.033(2) -0.000(1) 0.010(2) 0.000(1)
N3 0.031(2) 0.035(2) 0.034(2) -0.005(1) 0.012(1) -0.004(1)
N4 0.031(2) 0.037(2) 0.038(2) -0.001(1) 0.008(1) -0.002(1)
N5 0.055(2) 0.050(2) 0.035(2) 0.005(2) 0.012(2) -0.004(1)
N6 0.048(2) 0.045(2) 0.036(2) 0.010(2) 0.010(2) 0.000(1)
C1 0.033(2) 0.032(2) 0.026(2) 0.003(2) 0.007(2) -0.001(1)
C2 0.038(2) 0.036(2) 0.034(2) 0.001(2) 0.010(2) -0.001(2)
C3 0.033(2) 0.037(2) 0.033(2) 0.002(2) 0.009(2) 0.001(2)
C4 0.042(2) 0.044(2) 0.041(2) 0.005(2) 0.015(2) 0.002(2)
C5 0.057(3) 0.052(3) 0.036(2) 0.006(2) 0.021(2) 0.007(2)
C6 0.055(3) 0.046(3) 0.035(2) 0.008(2) 0.013(2) 0.010(2)
C7 0.053(3) 0.038(2) 0.039(2) 0.007(2) 0.009(2) 0.002(2)
C8 0.040(2) 0.035(2) 0.027(2) 0.000(2) 0.007(2) -0.001(2)
C9 0.034(2) 0.039(2) 0.038(2) -0.004(2) 0.005(2) -0.000(2)
C10 0.067(3) 0.039(2) 0.038(2) -0.008(2) 0.014(2) -0.003(2)
C11 0.045(2) 0.055(3) 0.037(2) -0.017(2) 0.012(2) -0.006(2)
C12 0.037(2) 0.052(3) 0.039(2) -0.004(2) 0.012(2) -0.002(2)
C13 0.028(2) 0.063(3) 0.059(3) 0.001(2) 0.011(2) -0.010(2)
C14 0.033(2) 0.067(3) 0.051(3) 0.006(2) 0.005(2) -0.006(2)
C15 0.034(2) 0.039(2) 0.031(2) -0.002(2) 0.008(2) -0.000(2)
C16 0.035(2) 0.050(2) 0.032(2) -0.005(2) 0.009(2) -0.002(2)
C17 0.028(2) 0.039(2) 0.030(2) 0.001(2) 0.005(2) -0.006(2)
C18 0.039(2) 0.047(2) 0.041(2) -0.007(2) 0.007(2) -0.004(2)
C19 0.039(2) 0.061(3) 0.045(2) -0.004(2) 0.001(2) -0.007(2)
C20 0.036(2) 0.057(3) 0.053(2) -0.013(2) 0.013(2) -0.007(2)
C21 0.038(2) 0.040(2) 0.042(2) -0.004(2) 0.013(2) -0.006(2)
C22 0.033(2) 0.038(2) 0.034(2) -0.009(2) 0.006(2) -0.006(2)
C23 0.041(2) 0.047(3) 0.043(2) -0.007(2) 0.015(2) -0.002(2)
C24 0.048(3) 0.050(3) 0.050(2) -0.007(2) 0.026(2) -0.010(2)
C25 0.035(2) 0.046(2) 0.053(3) -0.001(2) 0.012(2) -0.011(2)
C26 0.035(2) 0.041(2) 0.045(2) -0.002(2) 0.011(2) -0.003(2)
C27 0.073(3) 0.045(3) 0.050(3) -0.002(2) 0.024(3) 0.004(2)
C28 0.080(3) 0.039(2) 0.054(3) -0.013(2) 0.028(3) -0.001(2)
C29 0.045(2) 0.043(2) 0.039(2) 0.005(2) 0.015(2) 0.007(2)
C30 0.056(3) 0.048(3) 0.036(2) -0.003(2) 0.014(2) -0.005(2)

loop_
_atom_type_symbol
_atom_type_description
_atom_type_scat_dispersion_real
_atom_type_scat_dispersion_imag
_atom_type_scat_source
C C 0.003 0.002
;
International Tables for Crystallography
(1992, Vol. C, Tables 4.2.6.8 and 6.1.1.4)
;
H H 0.000 0.000
;
International Tables for Crystallography
(1992, Vol. C, Table 6.1.1.4)
;
N N 0.006 0.003
;
International Tables for Crystallography
(1992, Vol. C, Tables 4.2.6.8 and 6.1.1.4)
;
S S 0.125 0.123
;
International Tables for Crystallography
(1992, Vol. C, Tables 4.2.6.8 and 6.1.1.4)
;
Fe Fe 0.346 0.844
;
International Tables for Crystallography
(1992, Vol. C, Tables 4.2.6.8 and 6.1.1.4)
;
O O 0.011 0.006
;
International Tables for Crystallography
(1992, Vol. C, Tables 4.2.6.8 and 6.1.1.4)
;

loop_
_geom_angle_atom_site_label_1
_geom_angle_site_symmetry_1
_geom_angle_atom_site_label_2
_geom_angle_site_symmetry_2
_geom_angle_atom_site_label_3
_geom_angle_site_symmetry_3
_geom_angle
_geom_angle_publ_flag
N1 . Fe1 . N2 . 82.1(1) yes
N1 . Fe1 . N3 . 98.5(1) yes
N2 . Fe1 . N3 . 87.91(11) yes
N1 . Fe1 . N4 . 179.15(11) yes
N2 . Fe1 . N4 . 97.1(1) yes
N3 . Fe1 . N4 . 81.5(1) yes
N1 . Fe1 . N5 . 92.71(11) yes
N2 . Fe1 . N5 . 92.88(12) yes
N3 . Fe1 . N5 . 168.8(1) yes
N4 . Fe1 . N5 . 87.28(11) yes
N1 . Fe1 . N6 . 88.30(11) yes
N2 . Fe1 . N6 . 169.33(11) yes
N3 . Fe1 . N6 . 88.92(11) yes
N4 . Fe1 . N6 . 92.54(11) yes
N5 . Fe1 . N6 . 92.21(12) yes
C2 . S1 . C13 . 95.69(19) yes
C2 . S2 . C14 . 95.61(19) yes
C16 . S3 . C27 . 96.1(2) yes
C16 . S4 . C28 . 95.6(2) yes
Fe1 . N1 . C3 . 122.5(2) yes
Fe1 . N1 . C7 . 120.0(2) yes
C3 . N1 . C7 . 117.3(3) yes
Fe1 . N2 . C8 . 122.1(2) yes
Fe1 . N2 . C12 . 119.6(2) yes
C8 . N2 . C12 . 117.7(3) yes
Fe1 . N3 . C17 . 124.5(2) yes
Fe1 . N3 . C21 . 117.2(2) yes
C17 . N3 . C21 . 118.2(3) yes
Fe1 . N4 . C22 . 123.9(2) yes
Fe1 . N4 . C26 . 118.0(2) yes
C22 . N4 . C26 . 118.1(3) yes
Fe1 . N5 . C29 . 165.3(3) yes
Fe1 . N6 . C30 . 151.2(3) yes
C2 . C1 . C3 . 118.7(3) yes
C2 . C1 . C8 . 123.2(3) yes
C3 . C1 . C8 . 118.0(3) yes
S1 . C2 . S2 . 112.5(2) yes
S1 . C2 . C1 . 121.7(3) yes
S2 . C2 . C1 . 125.6(3) yes
N1 . C3 . C1 . 117.5(3) yes
N1 . C3 . C4 . 121.6(3) yes
C1 . C3 . C4 . 120.9(3) yes
C3 . C4 . C5 . 120.2(3) yes
C3 . C4 . H1 . 119.9(4) no
C5 . C4 . H1 . 119.9(4) no
C4 . C5 . C6 . 118.4(3) yes
C4 . C5 . H2 . 120.8(5) no
C6 . C5 . H2 . 120.8(5) no
C5 . C6 . C7 . 119.0(3) yes
C5 . C6 . H3 . 120.5(5) no
C7 . C6 . H3 . 120.5(5) no
N1 . C7 . C6 . 123.6(4) yes
N1 . C7 . H4 . 118.2(4) no
C6 . C7 . H4 . 118.2(5) no
N2 . C8 . C1 . 117.0(3) yes
N2 . C8 . C9 . 121.1(3) yes
C1 . C8 . C9 . 121.8(3) yes
C8 . C9 . C10 . 119.5(4) yes
C8 . C9 . H5 . 120.2(4) no
C10 . C9 . H5 . 120.2(4) no
C9 . C10 . C11 . 118.9(4) yes
C9 . C10 . H6 . 120.6(5) no
C11 . C10 . H6 . 120.6(5) no
C10 . C11 . C12 . 118.9(4) yes
C10 . C11 . H7 . 120.5(5) no
C12 . C11 . H7 . 120.5(5) no
N2 . C12 . C11 . 123.6(4) yes
N2 . C12 . H8 . 118.2(4) no
C11 . C12 . H8 . 118.2(4) no
S1 . C13 . C14 . 118.3(3) yes
S1 . C13 . H9 . 120.8(4) no
C14 . C13 . H9 . 120.8(5) no
S2 . C14 . C13 . 117.1(3) yes
S2 . C14 . H10 . 121.4(4) no
C13 . C14 . H10 . 121.4(5) no
C16 . C15 . C17 . 121.0(3) yes
C16 . C15 . C22 . 121.0(3) yes
C17 . C15 . C22 . 117.8(3) yes
S3 . C16 . S4 . 112.5(2) yes
S3 . C16 . C15 . 124.3(3) yes
S4 . C16 . C15 . 123.1(3) yes
N3 . C17 . C15 . 117.8(3) yes
N3 . C17 . C18 . 121.3(3) yes
C15 . C17 . C18 . 120.8(3) yes
C17 . C18 . C19 . 119.8(4) yes
C17 . C18 . H11 . 120.1(4) no
C19 . C18 . H11 . 120.1(5) no
C18 . C19 . C20 . 119.0(4) yes
C18 . C19 . H12 . 120.5(5) no
C20 . C19 . H12 . 120.5(5) no
C19 . C20 . C21 . 118.3(4) yes
C19 . C20 . H13 . 120.8(5) no
C21 . C20 . H13 . 120.8(5) no
N3 . C21 . C20 . 123.3(4) yes
N3 . C21 . H14 . 118.3(4) no
C20 . C21 . H14 . 118.3(4) no
N4 . C22 . C15 . 118.1(3) yes
N4 . C22 . C23 . 120.5(3) yes
C15 . C22 . C23 . 121.2(3) yes
C22 . C23 . C24 . 120.1(4) yes
C22 . C23 . H15 . 119.9(4) no
C24 . C23 . H15 . 119.9(5) no
C23 . C24 . C25 . 118.5(3) yes
C23 . C24 . H16 . 120.7(5) no
C25 . C24 . H16 . 120.7(5) no
C24 . C25 . C26 . 119.1(4) yes
C24 . C25 . H17 . 120.5(5) no
C26 . C25 . H17 . 120.5(5) no
N4 . C26 . C25 . 123.5(4) yes
N4 . C26 . H18 . 118.2(4) no
C25 . C26 . H18 . 118.2(4) no
S3 . C27 . C28 . 117.8(4) yes
S3 . C27 . H19 . 121.1(5) no
C28 . C27 . H19 . 121.1(5) no
S4 . C28 . C27 . 117.2(3) yes
S4 . C28 . H20 . 121.4(5) no
C27 . C28 . H20 . 121.4(5) no
S5 . C29 . N5 . 179.4(3) yes
S6 . C30 . N6 . 178.4(4) yes

loop_
_geom_bond_atom_site_label_1
_geom_bond_site_symmetry_1
_geom_bond_atom_site_label_2
_geom_bond_site_symmetry_2
_geom_bond_distance
_geom_bond_publ_flag
Fe1 . N1 . 2.188(3) yes
Fe1 . N2 . 2.175(3) yes
Fe1 . N3 . 2.190(3) yes
Fe1 . N4 . 2.212(3) yes
Fe1 . N5 . 2.087(4) yes
Fe1 . N6 . 2.126(3) yes
S1 . C2 . 1.768(4) yes
S1 . C13 . 1.725(4) yes
S2 . C2 . 1.761(4) yes
S2 . C14 . 1.746(4) yes
S3 . C16 . 1.751(4) yes
S3 . C27 . 1.726(4) yes
S4 . C16 . 1.766(4) yes
S4 . C28 . 1.737(4) yes
S5 . C29 . 1.617(4) yes
S6 . C30 . 1.613(4) yes
O1 . C31 . 1.72(3) yes
N1 . C3 . 1.348(4) yes
N1 . C7 . 1.349(4) yes
N2 . C8 . 1.358(4) yes
N2 . C12 . 1.342(4) yes
N3 . C17 . 1.360(4) yes
N3 . C21 . 1.337(4) yes
N4 . C22 . 1.358(4) yes
N4 . C26 . 1.340(4) yes
N5 . C29 . 1.171(5) yes
N6 . C30 . 1.159(5) yes
C1 . C2 . 1.349(5) yes
C1 . C3 . 1.480(5) yes
C1 . C8 . 1.477(5) yes
C3 . C4 . 1.392(4) yes
C4 . C5 . 1.374(5) yes
C4 . H1 . 0.950(5) no
C5 . C6 . 1.375(5) yes
C5 . H2 . 0.950(4) no
C6 . C7 . 1.376(5) yes
C6 . H3 . 0.950(5) no
C7 . H4 . 0.950(5) no
C8 . C9 . 1.387(5) yes
C9 . C10 . 1.386(5) yes
C9 . H5 . 0.950(5) no
C10 . C11 . 1.371(5) yes
C10 . H6 . 0.950(6) no
C11 . C12 . 1.364(5) yes
C11 . H7 . 0.950(5) no
C12 . H8 . 0.950(6) no
C13 . C14 . 1.320(6) yes
C13 . H9 . 0.950(6) no
C14 . H10 . 0.950(5) no
C15 . C16 . 1.365(5) yes
C15 . C17 . 1.486(4) yes
C15 . C22 . 1.474(5) yes
C17 . C18 . 1.381(5) yes
C18 . C19 . 1.377(5) yes
C18 . H11 . 0.950(6) no
C19 . C20 . 1.387(5) yes
C19 . H12 . 0.950(5) no
C20 . C21 . 1.378(5) yes
C20 . H13 . 0.950(5) no
C21 . H14 . 0.950(6) no
C22 . C23 . 1.400(5) yes
C23 . C24 . 1.380(5) yes
C23 . H15 . 0.950(5) no
C24 . C25 . 1.375(5) yes
C24 . H16 . 0.950(4) no
C25 . C26 . 1.373(5) yes
C25 . H17 . 0.950(6) no
C26 . H18 . 0.950(5) no
C27 . C28 . 1.324(6) yes
C27 . H19 . 0.950(6) no
C28 . H20 . 0.950(6) no

loop_
_geom_contact_atom_site_label_1
_geom_contact_site_symmetry_1
_geom_contact_atom_site_label_2
_geom_contact_site_symmetry_2
_geom_contact_distance
_geom_contact_publ_flag
Fe1 . N1 . 2.188(3) yes
Fe1 . N2 . 2.175(3) yes
Fe1 . N3 . 2.190(3) yes
Fe1 . N4 . 2.212(3) yes
Fe1 . N5 . 2.087(4) yes
Fe1 . N6 . 2.126(3) yes
Fe1 . C1 . 3.256(3) yes
Fe1 . C3 . 3.127(3) yes
Fe1 . C7 . 3.092(4) yes
Fe1 . C8 . 3.116(4) yes
Fe1 . C12 . 3.068(4) yes
Fe1 . C15 . 3.332(3) yes
Fe1 . C17 . 3.166(4) yes
Fe1 . C21 . 3.044(4) yes
Fe1 . C22 . 3.175(3) yes
Fe1 . C26 . 3.077(3) yes
Fe1 . C29 . 3.234(4) yes
Fe1 . C30 . 3.191(4) yes
Fe1 . H3 4_555 3.550(4) no
Fe1 . H4 . 3.080(4) no
Fe1 . H8 . 3.066(4) no
Fe1 . H14 . 3.004(4) no
Fe1 . H18 . 3.040(4) no
S1 . S2 . 2.9345(14) yes
S1 . S5 1_655 3.5421(14) yes
S1 . N1 . 3.970(3) yes
S1 . C1 . 2.730(4) yes
S1 . C2 . 1.768(4) yes
S1 . C3 . 2.998(4) yes
S1 . C4 . 3.059(4) yes
S1 . C13 . 1.725(4) yes
S1 . C14 . 2.622(5) yes
S1 . C20 . 3.691(4) yes
S1 . C21 . 3.575(4) yes
S1 . C29 1_655 3.908(4) yes
S1 . C31 . 3.537(16) yes
S1 . H1 . 2.847(4) no
S1 . H1 2_655 3.226(4) no
S1 . H5 2_655 3.867(4) no
S1 . H8 1_655 3.918(4) no
S1 . H9 . 2.357(4) no
S1 . H10 . 3.515(5) no
S1 . H13 . 3.587(4) no
S1 . H14 . 3.376(4) no
S2 . S3 . 3.6886(13) yes
S2 . S6 3_645 3.7534(17) yes
S2 . C1 . 2.773(4) yes
S2 . C2 . 1.761(4) yes
S2 . C4 2_655 3.697(4) yes
S2 . C5 2_655 3.834(4) yes
S2 . C8 . 3.191(4) yes
S2 . C9 . 3.190(4) yes
S2 . C13 . 2.625(4) yes
S2 . C14 . 1.746(4) yes
S2 . C17 . 3.938(3) yes
S2 . C18 . 3.857(4) yes
S2 . C19 . 3.836(4) yes
S2 . C20 . 3.896(4) yes
S2 . C21 . 3.971(4) yes
S2 . H1 2_655 2.974(4) no
S2 . H2 2_655 3.268(4) no
S2 . H5 . 2.781(4) no
S2 . H9 . 3.520(4) no
S2 . H10 . 2.384(4) no
S3 . S4 . 2.9242(14) yes
S3 . O1 3_645 3.63(3) yes
S3 . C9 . 3.808(4) yes
S3 . C10 . 3.833(4) yes
S3 . C15 . 2.761(4) yes
S3 . C16 . 1.751(4) yes
S3 . C17 . 3.123(4) yes
S3 . C18 . 3.119(4) yes
S3 . C27 . 1.726(4) yes
S3 . C28 . 2.620(5) yes
S3 . C31 3_645 3.957(15) yes
S3 . H11 . 2.766(4) no
S3 . H11 2_656 3.636(4) no
S3 . H12 2_656 3.284(4) no
S3 . H19 . 2.361(4) no
S3 . H20 . 3.514(4) no
S4 . S6 3_545 3.871(2) yes
S4 . C11 . 3.548(4) yes
S4 . C12 . 3.744(3) yes
S4 . C14 1_455 3.957(4) yes
S4 . C15 . 2.759(4) yes
S4 . C16 . 1.766(4) yes
S4 . C22 . 3.099(4) yes
S4 . C23 . 3.094(4) yes
S4 . C27 . 2.622(5) yes
S4 . C28 . 1.737(4) yes
S4 . H7 . 3.434(4) no
S4 . H8 . 3.787(4) no
S4 . H9 1_455 3.810(4) no
S4 . H10 1_455 3.167(4) no
S4 . H15 . 2.732(4) no
S4 . H15 2_556 3.253(4) no
S4 . H19 . 3.517(5) no
S4 . H20 . 2.375(4) no
S5 . N5 . 2.788(4) yes
S5 . C9 2_555 3.787(4) yes
S5 . C10 2_555 3.963(4) yes
S5 . C19 4_454 3.624(4) yes
S5 . C20 4_454 3.548(4) yes
S5 . C24 4_554 3.670(4) yes
S5 . C25 4_554 3.750(4) yes
S5 . C29 . 1.617(4) yes
S5 . C31 1_455 3.108(15) yes
S5 . H5 2_555 3.100(4) no
S5 . H6 2_555 3.464(4) no
S5 . H12 4_454 3.312(4) no
S5 . H13 4_454 3.175(4) no
S5 . H16 4_554 3.002(4) no
S5 . H17 4_554 3.157(4) no
S5 . H18 . 3.703(4) no
S5 . H19 3_555 3.278(4) no
S6 . O1 . 2.58(3) yes
S6 . N6 . 2.771(4) yes
S6 . C14 3_655 3.498(5) yes
S6 . C15 4_554 3.978(4) yes
S6 . C18 4_554 3.769(4) yes
S6 . C23 4_554 3.724(4) yes
S6 . C30 . 1.613(4) yes
S6 . H2 4_555 3.303(4) no
S6 . H4 . 3.576(4) no
S6 . H10 3_655 2.815(5) no
S6 . H11 4_554 3.158(4) no
S6 . H14 . 3.944(4) no
S6 . H15 4_554 3.143(4) no
S6 . H20 3_555 3.457(5) no
O1 . N6 . 3.73(3) yes
O1 . C18 4_554 3.80(3) yes
O1 . C19 4_554 3.90(3) yes
O1 . C20 . 3.98(3) yes
O1 . C21 . 3.55(3) yes
O1 . C27 3_655 3.55(3) yes
O1 . C30 . 2.99(3) yes
O1 . C31 . 1.72(3) yes
O1 . H2 4_555 3.74(3) no
O1 . H11 4_554 3.45(3) no
O1 . H12 4_554 3.63(3) no
O1 . H13 . 3.61(4) no
O1 . H14 . 2.71(3) no
O1 . H19 3_655 2.92(3) no
N1 . N2 . 2.865(4) yes
N1 . N3 . 3.316(4) yes
N1 . N5 . 3.095(4) yes
N1 . N6 . 3.005(4) yes
N1 . C1 . 2.419(4) yes
N1 . C2 . 3.456(5) yes
N1 . C3 . 1.348(4) yes
N1 . C4 . 2.392(4) yes
N1 . C5 . 2.790(4) yes
N1 . C6 . 2.401(4) yes
N1 . C7 . 1.349(4) yes
N1 . C8 . 3.058(5) yes
N1 . C10 2_555 3.996(5) yes
N1 . C11 2_555 3.701(5) yes
N1 . C21 . 3.445(5) yes
N1 . C30 . 3.486(5) yes
N1 . H1 . 3.240(4) no
N1 . H2 . 3.740(4) no
N1 . H3 . 3.249(4) no
N1 . H4 . 1.983(4) no
N1 . H6 2_555 3.784(5) no
N1 . H7 2_555 3.223(5) no
N1 . H14 . 2.939(5) no
N2 . N3 . 3.030(4) yes
N2 . N4 . 3.287(4) yes
N2 . N5 . 3.089(4) yes
N2 . C1 . 2.418(4) yes
N2 . C2 . 3.566(4) yes
N2 . C3 . 2.964(4) yes
N2 . C8 . 1.358(4) yes
N2 . C9 . 2.391(5) yes
N2 . C10 . 2.773(5) yes
N2 . C11 . 2.385(5) yes
N2 . C11 2_555 3.783(4) yes
N2 . C12 . 1.342(4) yes
N2 . C12 2_555 3.978(4) yes
N2 . C15 . 3.223(4) yes
N2 . C16 . 3.627(4) yes
N2 . C17 . 3.447(4) yes
N2 . C22 . 3.620(4) yes
N2 . H5 . 3.244(5) no
N2 . H6 . 3.722(5) no
N2 . H7 . 3.233(5) no
N2 . H7 2_555 3.944(4) no
N2 . H8 . 1.976(4) no
N3 . N4 . 2.874(4) yes
N3 . N6 . 3.023(4) yes
N3 . C1 . 3.137(4) yes
N3 . C2 . 3.437(4) yes
N3 . C3 . 3.655(4) yes
N3 . C6 4_555 3.781(5) yes
N3 . C8 . 3.306(4) yes
N3 . C15 . 2.438(4) yes
N3 . C16 . 3.559(5) yes
N3 . C17 . 1.360(4) yes
N3 . C18 . 2.389(5) yes
N3 . C19 . 2.773(5) yes
N3 . C20 . 2.390(5) yes
N3 . C21 . 1.337(4) yes
N3 . C22 . 3.031(4) yes
N3 . C30 . 3.830(5) yes
N3 . H3 4_555 2.950(5) no
N3 . H11 . 3.242(5) no
N3 . H12 . 3.723(5) no
N3 . H13 . 3.240(5) no
N3 . H14 . 1.974(4) no
N4 . N5 . 2.969(4) yes
N4 . N6 . 3.135(4) yes
N4 . C6 4_555 3.649(5) yes
N4 . C12 . 3.433(5) yes
N4 . C15 . 2.429(5) yes
N4 . C16 . 3.563(5) yes
N4 . C17 . 3.012(5) yes
N4 . C22 . 1.358(4) yes
N4 . C23 . 2.394(5) yes
N4 . C24 . 2.782(4) yes
N4 . C25 . 2.390(4) yes
N4 . C26 . 1.340(4) yes
N4 . C29 . 3.682(5) yes
N4 . H3 4_555 2.808(5) no
N4 . H4 4_555 3.658(5) no
N4 . H8 . 3.046(5) no
N4 . H9 1_455 3.120(5) no
N4 . H15 . 3.247(5) no
N4 . H16 . 3.732(4) no
N4 . H17 . 3.237(5) no
N4 . H18 . 1.975(5) no
N5 . N6 . 3.036(5) yes
N5 . C7 . 3.336(5) yes
N5 . C9 2_555 3.698(5) yes
N5 . C10 2_555 3.274(5) yes
N5 . C12 . 3.353(5) yes
N5 . C24 4_554 3.864(5) yes
N5 . C26 . 3.079(5) yes
N5 . C29 . 1.171(5) yes
N5 . C30 . 3.941(5) yes
N5 . H4 . 2.974(5) no
N5 . H5 2_555 3.662(5) no
N5 . H6 2_555 2.920(5) no
N5 . H8 . 2.895(5) no
N5 . H9 1_455 3.758(5) no
N5 . H16 4_554 3.492(5) no
N5 . H17 4_554 3.902(5) no
N5 . H18 . 2.628(5) no
N5 . H20 3_555 3.671(5) no
N6 . C5 4_555 3.741(5) yes
N6 . C6 4_555 3.498(5) yes
N6 . C7 . 3.201(5) yes
N6 . C21 . 3.201(5) yes
N6 . C26 . 3.383(5) yes
N6 . C28 3_555 3.608(5) yes
N6 . C29 . 3.859(5) yes
N6 . C30 . 1.159(5) yes
N6 . H2 4_555 3.293(5) no
N6 . H3 4_555 2.795(5) no
N6 . H4 . 2.765(5) no
N6 . H14 . 2.805(5) no
N6 . H18 . 2.995(5) no
N6 . H20 3_555 2.681(5) no
C1 . C2 . 1.349(5) yes
C1 . C3 . 1.480(5) yes
C1 . C4 . 2.498(5) yes
C1 . C5 . 3.758(5) yes
C1 . C7 . 3.650(5) yes
C1 . C8 . 1.477(5) yes
C1 . C9 . 2.503(5) yes
C1 . C10 . 3.763(5) yes
C1 . C12 . 3.645(5) yes
C1 . C13 . 3.889(5) yes
C1 . C14 . 3.915(5) yes
C1 . C17 . 3.854(4) yes
C1 . C21 . 3.325(5) yes
C1 . H1 . 2.662(5) no
C1 . H1 2_655 3.949(5) no
C1 . H5 . 2.680(5) no
C1 . H7 2_555 3.929(5) no
C1 . H14 . 3.322(5) no
C2 . C3 . 2.435(5) yes
C2 . C4 . 3.061(5) yes
C2 . C4 2_655 3.995(5) yes
C2 . C8 . 2.487(5) yes
C2 . C9 . 3.090(5) yes
C2 . C13 . 2.589(5) yes
C2 . C14 . 2.598(6) yes
C2 . C17 . 3.969(4) yes
C2 . C20 . 3.649(5) yes
C2 . C21 . 3.255(5) yes
C2 . H1 . 2.926(5) no
C2 . H1 2_655 3.062(5) no
C2 . H5 . 2.904(5) no
C2 . H9 . 3.510(5) no
C2 . H10 . 3.519(6) no
C2 . H13 . 3.985(5) no
C2 . H14 . 3.365(5) no
C3 . C4 . 1.392(4) yes
C3 . C5 . 2.398(5) yes
C3 . C6 . 2.728(5) yes
C3 . C7 . 2.302(5) yes
C3 . C8 . 2.535(5) yes
C3 . C9 . 3.675(5) yes
C3 . C11 2_555 3.663(5) yes
C3 . C21 . 3.647(5) yes
C3 . H1 . 2.039(5) no
C3 . H2 . 3.261(5) no
C3 . H3 . 3.678(5) no
C3 . H4 . 3.158(5) no
C3 . H5 . 3.915(5) no
C3 . H7 2_555 3.080(5) no
C3 . H14 . 3.253(5) no
C4 . C5 . 1.374(5) yes
C4 . C6 . 2.362(5) yes
C4 . C7 . 2.695(5) yes
C4 . C8 . 3.613(5) yes
C4 . C11 2_555 3.798(5) yes
C4 . C13 2_655 3.854(6) yes
C4 . C14 2_655 3.689(5) yes
C4 . H1 . 0.950(5) no
C4 . H2 . 2.032(5) no
C4 . H3 . 3.227(5) no
C4 . H4 . 3.644(5) no
C4 . H7 2_555 2.984(5) no
C5 . C6 . 1.375(5) yes
C5 . C7 . 2.370(5) yes
C5 . C11 2_555 3.973(5) yes
C5 . C14 2_655 3.842(6) yes
C5 . C30 4_554 3.646(5) yes
C5 . H1 . 2.023(5) no
C5 . H2 . 0.950(4) no
C5 . H3 . 2.030(5) no
C5 . H4 . 3.220(5) no
C5 . H7 2_555 3.045(6) no
C5 . H10 2_655 3.923(6) no
C6 . C7 . 1.376(5) yes
C6 . C11 2_555 3.985(6) yes
C6 . C17 4_554 3.960(5) yes
C6 . C21 4_554 3.966(5) yes
C6 . C22 4_554 3.898(5) yes
C6 . C26 4_554 3.724(5) yes
C6 . C30 4_554 3.828(5) yes
C6 . H1 . 3.224(6) no
C6 . H2 . 2.033(5) no
C6 . H3 . 0.950(5) no
C6 . H4 . 2.007(5) no
C6 . H6 2_555 3.909(6) no
C6 . H7 2_555 3.164(6) no
C6 . H18 4_554 3.969(5) no
C7 . C10 2_555 3.958(6) yes
C7 . C11 2_555 3.832(6) yes
C7 . C23 4_554 3.923(5) yes
C7 . C24 4_554 3.877(6) yes
C7 . C25 4_554 3.883(6) yes
C7 . C26 4_554 3.980(5) yes
C7 . C30 . 3.333(5) yes
C7 . H1 . 3.644(5) no
C7 . H2 . 3.236(5) no
C7 . H3 . 2.031(5) no
C7 . H4 . 0.950(5) no
C7 . H6 2_555 3.481(6) no
C7 . H7 2_555 3.226(5) no
C7 . H14 . 3.709(5) no
C8 . C9 . 1.387(5) yes
C8 . C10 . 2.395(5) yes
C8 . C11 . 2.731(5) yes
C8 . C11 2_555 3.955(5) yes
C8 . C12 . 2.311(5) yes
C8 . C12 2_555 3.923(5) yes
C8 . C15 . 3.777(5) yes
C8 . C16 . 3.949(4) yes
C8 . C17 . 3.673(5) yes
C8 . H1 . 3.787(5) no
C8 . H5 . 2.038(5) no
C8 . H6 . 3.258(5) no
C8 . H7 . 3.681(5) no
C8 . H7 2_555 3.945(5) no
C8 . H8 . 3.165(5) no
C8 . H8 2_555 3.847(5) no
C9 . C10 . 1.386(5) yes
C9 . C11 . 2.373(5) yes
C9 . C12 . 2.700(5) yes
C9 . C12 2_555 3.963(5) yes
C9 . C29 2_555 3.478(5) yes
C9 . H5 . 0.950(5) no
C9 . H6 . 2.040(5) no
C9 . H7 . 3.239(5) no
C9 . H8 . 3.650(5) no
C9 . H8 2_555 3.710(5) no
C10 . C11 . 1.371(5) yes
C10 . C12 . 2.356(6) yes
C10 . C16 . 3.904(5) yes
C10 . C27 . 3.694(5) yes
C10 . C28 . 3.856(5) yes
C10 . C29 2_555 3.311(5) yes
C10 . H5 . 2.037(5) no
C10 . H6 . 0.950(6) no
C10 . H7 . 2.026(5) no
C10 . H8 . 3.206(6) no
C10 . H8 2_555 3.954(5) no
C10 . H17 3_545 3.511(6) no
C10 . H19 . 3.992(5) no
C11 . C12 . 1.364(5) yes
C11 . C16 . 3.604(5) yes
C11 . C27 . 3.983(6) yes
C11 . C28 . 3.719(5) yes
C11 . H5 . 3.235(5) no
C11 . H6 . 2.026(5) no
C11 . H7 . 0.950(5) no
C11 . H8 . 1.997(5) no
C11 . H9 1_455 3.879(6) no
C12 . C13 1_455 3.875(5) yes
C12 . C15 . 3.396(5) yes
C12 . C16 . 3.474(5) yes
C12 . C22 . 3.581(5) yes
C12 . H5 . 3.650(5) no
C12 . H6 . 3.220(6) no
C12 . H7 . 2.020(5) no
C12 . H8 . 0.950(6) no
C12 . H9 1_455 3.242(5) no
C13 . C14 . 1.320(6) yes
C13 . C20 . 3.586(5) yes
C13 . C24 1_655 3.894(6) yes
C13 . C25 1_655 3.805(6) yes
C13 . C26 1_655 3.876(6) yes
C13 . H1 2_655 3.229(6) no
C13 . H7 1_655 3.886(6) no
C13 . H8 1_655 3.013(5) no
C13 . H9 . 0.950(6) no
C13 . H10 . 1.988(6) no
C13 . H13 . 3.362(5) no
C14 . C19 . 3.726(5) yes
C14 . C20 . 3.678(6) yes
C14 . H1 2_655 3.128(5) no
C14 . H2 2_655 3.442(6) no
C14 . H7 1_655 3.983(5) no
C14 . H8 1_655 3.809(5) no
C14 . H9 . 1.982(5) no
C14 . H10 . 0.950(5) no
C14 . H12 . 3.798(5) no
C14 . H13 . 3.717(6) no
C15 . C16 . 1.365(5) yes
C15 . C17 . 1.486(4) yes
C15 . C18 . 2.494(5) yes
C15 . C19 . 3.755(5) yes
C15 . C21 . 3.664(5) yes
C15 . C22 . 1.474(5) yes
C15 . C23 . 2.504(5) yes
C15 . C24 . 3.764(5) yes
C15 . C26 . 3.653(5) yes
C15 . C27 . 3.913(6) yes
C15 . C28 . 3.919(5) yes
C15 . H3 4_555 3.696(5) no
C15 . H8 . 3.556(5) no
C15 . H11 . 2.658(5) no
C15 . H15 . 2.675(5) no
C16 . C17 . 2.482(5) yes
C16 . C18 . 3.066(5) yes
C16 . C22 . 2.471(5) yes
C16 . C23 . 3.065(5) yes
C16 . C27 . 2.585(6) yes
C16 . C28 . 2.596(6) yes
C16 . H7 . 3.942(5) no
C16 . H8 . 3.768(5) no
C16 . H11 . 2.880(5) no
C16 . H15 . 2.875(5) no
C16 . H19 . 3.504(6) no
C16 . H20 . 3.517(6) no
C17 . C18 . 1.381(5) yes
C17 . C19 . 2.387(5) yes
C17 . C20 . 2.738(5) yes
C17 . C21 . 2.314(5) yes
C17 . C22 . 2.534(5) yes
C17 . C23 . 3.651(5) yes
C17 . H3 4_555 3.240(5) no
C17 . H11 . 2.031(5) no
C17 . H12 . 3.248(5) no
C17 . H13 . 3.687(5) no
C17 . H14 . 3.170(5) no
C17 . H15 . 3.867(5) no
C18 . C19 . 1.377(5) yes
C18 . C20 . 2.382(5) yes
C18 . C21 . 2.709(5) yes
C18 . C22 . 3.623(5) yes
C18 . H3 4_555 3.856(6) no
C18 . H11 . 0.950(6) no
C18 . H12 . 2.032(5) no
C18 . H13 . 3.247(5) no
C18 . H14 . 3.659(5) no
C19 . C20 . 1.387(5) yes
C19 . C21 . 2.374(6) yes
C19 . H10 . 3.902(6) no
C19 . H11 . 2.028(5) no
C19 . H12 . 0.950(5) no
C19 . H13 . 2.044(5) no
C19 . H14 . 3.228(6) no
C19 . H16 1_655 3.546(6) no
C19 . H19 2_656 3.821(6) no
C20 . C21 . 1.378(5) yes
C20 . C24 1_655 3.960(6) yes
C20 . C25 1_655 3.859(5) yes
C20 . C31 . 3.436(15) yes
C20 . H3 4_555 3.934(6) no
C20 . H9 . 3.963(5) no
C20 . H11 . 3.244(5) no
C20 . H12 . 2.041(6) no
C20 . H13 . 0.950(5) no
C20 . H14 . 2.011(5) no
C20 . H16 1_655 3.607(6) no
C20 . H17 1_655 3.438(5) no
C21 . C30 . 3.627(6) yes
C21 . C31 . 3.497(15) yes
C21 . H2 4_555 3.789(5) no
C21 . H3 4_555 3.314(5) no
C21 . H11 . 3.659(5) no
C21 . H12 . 3.239(6) no
C21 . H13 . 2.036(5) no
C21 . H14 . 0.950(6) no
C22 . C23 . 1.400(5) yes
C22 . C24 . 2.409(5) yes
C22 . C25 . 2.739(5) yes
C22 . C26 . 2.314(5) yes
C22 . H3 4_555 3.173(5) no
C22 . H4 4_555 3.407(5) no
C22 . H8 . 3.342(5) no
C22 . H9 1_455 3.274(5) no
C22 . H11 . 3.823(5) no
C22 . H15 . 2.047(5) no
C22 . H16 . 3.271(5) no
C22 . H17 . 3.689(5) no
C22 . H18 . 3.168(5) no
C23 . C24 . 1.380(5) yes
C23 . C25 . 2.368(6) yes
C23 . C26 . 2.701(6) yes
C23 . C28 2_556 3.808(5) yes
C23 . C30 4_555 3.894(6) yes
C23 . H3 4_555 3.781(5) no
C23 . H4 4_555 3.076(5) no
C23 . H9 1_455 3.371(6) no
C23 . H10 1_455 3.874(5) no
C23 . H15 . 0.950(5) no
C23 . H16 . 2.036(5) no
C23 . H17 . 3.233(6) no
C23 . H18 . 3.651(6) no
C23 . H20 2_556 3.553(5) no
C24 . C25 . 1.375(5) yes
C24 . C26 . 2.368(5) yes
C24 . C28 2_556 3.738(6) yes
C24 . C29 4_555 3.528(5) yes
C24 . H4 4_555 3.021(6) no
C24 . H6 3_555 3.923(6) no
C24 . H9 1_455 3.321(6) no
C24 . H10 1_455 3.998(6) no
C24 . H12 1_455 3.572(5) no
C24 . H13 1_455 3.231(6) no
C24 . H15 . 2.028(6) no
C24 . H16 . 0.950(4) no
C24 . H17 . 2.029(5) no
C24 . H18 . 3.218(5) no
C24 . H20 2_556 3.457(6) no
C25 . C26 . 1.373(5) yes
C25 . C29 4_555 3.716(5) yes
C25 . C31 1_455 3.294(16) yes
C25 . H3 4_555 3.696(5) no
C25 . H4 4_555 3.251(6) no
C25 . H6 3_555 3.131(6) no
C25 . H9 1_455 3.188(6) no
C25 . H13 1_455 2.956(5) no
C25 . H15 . 3.229(6) no
C25 . H16 . 2.032(5) no
C25 . H17 . 0.950(6) no
C25 . H18 . 2.006(5) no
C25 . H19 3_555 3.872(6) no
C26 . C29 . 3.401(5) yes
C26 . C31 1_455 3.503(16) yes
C26 . H3 4_555 3.074(5) no
C26 . H4 4_555 3.546(5) no
C26 . H6 3_555 3.702(5) no
C26 . H8 . 3.753(5) no
C26 . H9 1_455 3.070(6) no
C26 . H13 1_455 3.974(5) no
C26 . H15 . 3.651(6) no
C26 . H16 . 3.233(5) no
C26 . H17 . 2.028(5) no
C26 . H18 . 0.950(5) no
C26 . H19 3_555 3.576(6) no
C26 . H20 3_555 3.556(6) no
C27 . C28 . 1.324(6) yes
C27 . C31 3_645 3.107(15) yes
C27 . H6 . 3.588(5) no
C27 . H12 2_656 3.093(6) no
C27 . H16 2_556 3.288(5) no
C27 . H17 3_545 3.941(6) no
C27 . H18 3_545 3.285(6) no
C27 . H19 . 0.950(6) no
C27 . H20 . 1.991(6) no
C28 . C30 3_545 3.541(6) yes
C28 . H6 . 3.786(5) no
C28 . H7 . 3.554(6) no
C28 . H12 2_656 3.872(6) no
C28 . H15 2_556 3.190(5) no
C28 . H16 2_556 3.061(6) no
C28 . H18 3_545 3.260(6) no
C28 . H19 . 1.988(6) no
C28 . H20 . 0.950(6) no
C29 . C31 1_455 3.673(16) yes
C29 . H4 . 3.609(5) no
C29 . H5 2_555 3.154(5) no
C29 . H6 2_555 2.851(5) no
C29 . H8 . 3.439(6) no
C29 . H9 1_455 3.754(6) no
C29 . H16 4_554 2.996(5) no
C29 . H17 4_554 3.340(5) no
C29 . H18 . 2.799(5) no
C29 . H19 3_555 3.507(6) no
C29 . H20 3_555 3.683(6) no
C30 . H2 4_555 2.988(5) no
C30 . H3 4_555 3.349(5) no
C30 . H4 . 2.822(5) no
C30 . H10 3_655 3.844(6) no
C30 . H14 . 3.019(6) no
C30 . H15 4_554 3.487(6) no
C30 . H18 . 3.903(5) no
C30 . H20 3_555 2.720(6) no
C31 . H12 4_554 3.957(15) no
C31 . H13 . 2.775(15) no
C31 . H14 . 2.868(15) no
C31 . H17 1_655 2.706(16) no
C31 . H18 1_655 3.089(16) no
C31 . H19 3_655 2.222(15) no

loop_
_geom_torsion_atom_site_label_1
_geom_torsion_site_symmetry_1
_geom_torsion_atom_site_label_2
_geom_torsion_site_symmetry_2
_geom_torsion_atom_site_label_3
_geom_torsion_site_symmetry_3
_geom_torsion_atom_site_label_4
_geom_torsion_site_symmetry_4
_geom_torsion
_geom_torsion_publ_flag
N2 . Fe1 . N1 . C3 . -35.6(3) yes
N2 . Fe1 . N1 . C7 . 139.0(3) yes
N3 . Fe1 . N1 . C3 . 51.1(3) yes
N3 . Fe1 . N1 . C7 . -134.3(3) yes
N5 . Fe1 . N1 . C3 . -128.2(3) yes
N5 . Fe1 . N1 . C7 . 46.5(3) yes
N6 . Fe1 . N1 . C3 . 139.7(3) yes
N6 . Fe1 . N1 . C7 . -45.6(3) yes
N1 . Fe1 . N2 . C8 . 47.0(3) yes
N1 . Fe1 . N2 . C12 . -142.4(3) yes
N3 . Fe1 . N2 . C8 . -51.8(3) yes
N3 . Fe1 . N2 . C12 . 118.7(3) yes
N4 . Fe1 . N2 . C8 . -133.0(3) yes
N4 . Fe1 . N2 . C12 . 37.5(3) yes
N5 . Fe1 . N2 . C8 . 139.4(3) yes
N5 . Fe1 . N2 . C12 . -50.1(3) yes
N6 . Fe1 . N2 . C8 . 21.0(1) yes
N6 . Fe1 . N2 . C12 . -168.5(1) yes
N1 . Fe1 . N3 . C17 . -142.1(3) yes
N1 . Fe1 . N3 . C21 . 39.1(3) yes
N2 . Fe1 . N3 . C17 . -60.4(3) yes
N2 . Fe1 . N3 . C21 . 120.8(3) yes
N4 . Fe1 . N3 . C17 . 37.0(3) yes
N4 . Fe1 . N3 . C21 . -141.8(3) yes
N5 . Fe1 . N3 . C17 . 33.9(1) yes
N5 . Fe1 . N3 . C21 . -144.9(1) yes
N6 . Fe1 . N3 . C17 . 129.8(3) yes
N6 . Fe1 . N3 . C21 . -49.0(3) yes
N2 . Fe1 . N4 . C22 . 47.4(3) yes
N2 . Fe1 . N4 . C26 . -132.4(3) yes
N3 . Fe1 . N4 . C22 . -39.4(3) yes
N3 . Fe1 . N4 . C26 . 140.7(3) yes
N5 . Fe1 . N4 . C22 . 140.0(3) yes
N5 . Fe1 . N4 . C26 . -39.9(3) yes
N6 . Fe1 . N4 . C22 . -127.9(3) yes
N6 . Fe1 . N4 . C26 . 52.2(3) yes
N1 . Fe1 . N5 . C29 . -149.2(1) yes
N2 . Fe1 . N5 . C29 . 128.5(1) yes
N3 . Fe1 . N5 . C29 . 34.7(2) yes
N4 . Fe1 . N5 . C29 . 31.6(1) yes
N6 . Fe1 . N5 . C29 . -60.8(1) yes
N1 . Fe1 . N6 . C30 . -9.6(7) yes
N2 . Fe1 . N6 . C30 . 16.2(2) yes
N3 . Fe1 . N6 . C30 . 89.0(7) yes
N4 . Fe1 . N6 . C30 . 170.4(7) yes
N5 . Fe1 . N6 . C30 . -102.2(7) yes
C13 . S1 . C2 . S2 . -7.9(3) yes
C13 . S1 . C2 . C1 . 168.0(3) yes
C2 . S1 . C13 . C14 . 4.7(4) yes
C14 . S2 . C2 . S1 . 8.1(3) yes
C14 . S2 . C2 . C1 . -167.6(4) yes
C2 . S2 . C14 . C13 . -5.4(4) yes
C27 . S3 . C16 . S4 . 8.3(3) yes
C27 . S3 . C16 . C15 . -168.5(4) yes
C16 . S3 . C27 . C28 . -5.2(4) yes
C28 . S4 . C16 . S3 . -8.3(3) yes
C28 . S4 . C16 . C15 . 168.6(4) yes
C16 . S4 . C28 . C27 . 5.2(4) yes
Fe1 . N1 . C3 . C1 . -4.9(4) yes
Fe1 . N1 . C3 . C4 . 174.8(2) yes
C7 . N1 . C3 . C1 . -179.7(3) yes
C7 . N1 . C3 . C4 . 0.0(6) yes
Fe1 . N1 . C7 . C6 . -175.5(3) yes
C3 . N1 . C7 . C6 . -0.6(6) yes
Fe1 . N2 . C8 . C1 . -16.1(4) yes
Fe1 . N2 . C8 . C9 . 167.0(2) yes
C12 . N2 . C8 . C1 . 173.1(3) yes
C12 . N2 . C8 . C9 . -3.8(6) yes
Fe1 . N2 . C12 . C11 . -166.4(3) yes
C8 . N2 . C12 . C11 . 4.6(6) yes
Fe1 . N3 . C17 . C15 . -1.6(4) yes
Fe1 . N3 . C17 . C18 . -179.4(3) yes
C21 . N3 . C17 . C15 . 177.1(3) yes
C21 . N3 . C17 . C18 . -0.6(6) yes
Fe1 . N3 . C21 . C20 . 179.8(3) yes
C17 . N3 . C21 . C20 . 0.9(6) yes
Fe1 . N4 . C22 . C15 . 5.8(4) yes
Fe1 . N4 . C22 . C23 . -177.9(2) yes
C26 . N4 . C22 . C15 . -174.3(3) yes
C26 . N4 . C22 . C23 . 2.0(6) yes
Fe1 . N4 . C26 . C25 . 178.1(3) yes
C22 . N4 . C26 . C25 . -1.8(6) yes
C3 . C1 . C2 . S1 . 3.3(5) yes
C3 . C1 . C2 . S2 . 178.6(3) yes
C8 . C1 . C2 . S1 . -179.2(3) yes
C8 . C1 . C2 . S2 . -3.9(5) yes
C2 . C1 . C3 . N1 . -123.2(4) yes
C2 . C1 . C3 . C4 . 57.1(5) yes
C8 . C1 . C3 . N1 . 59.2(4) yes
C8 . C1 . C3 . C4 . -120.6(4) yes
C2 . C1 . C8 . N2 . 135.6(4) yes
C2 . C1 . C8 . C9 . -47.5(5) yes
C3 . C1 . C8 . N2 . -46.9(4) yes
C3 . C1 . C8 . C9 . 130.0(4) yes
N1 . C3 . C4 . C5 . 0.6(5) yes
C1 . C3 . C4 . C5 . -179.6(3) yes
C3 . C4 . C5 . C6 . -0.7(6) yes
C4 . C5 . C6 . C7 . 0.2(6) yes
C5 . C6 . C7 . N1 . 0.5(6) yes
N2 . C8 . C9 . C10 . 0.9(5) yes
C1 . C8 . C9 . C10 . -175.8(3) yes
C8 . C9 . C10 . C11 . 1.3(6) yes
C9 . C10 . C11 . C12 . -0.6(6) yes
C10 . C11 . C12 . N2 . -2.4(6) yes
S1 . C13 . C14 . S2 . 0.5(4) yes
C17 . C15 . C16 . S3 . -3.7(5) yes
C17 . C15 . C16 . S4 . 179.8(3) yes
C22 . C15 . C16 . S3 . -177.8(3) yes
C22 . C15 . C16 . S4 . 5.7(5) yes
C16 . C15 . C17 . N3 . 131.8(4) yes
C16 . C15 . C17 . C18 . -50.4(5) yes
C22 . C15 . C17 . N3 . -54.0(5) yes
C22 . C15 . C17 . C18 . 123.8(4) yes
C16 . C15 . C22 . N4 . -134.4(4) yes
C16 . C15 . C22 . C23 . 49.3(5) yes
C17 . C15 . C22 . N4 . 51.3(5) yes
C17 . C15 . C22 . C23 . -125.0(4) yes
N3 . C17 . C18 . C19 . 0.1(5) yes
C15 . C17 . C18 . C19 . -177.6(4) yes
C17 . C18 . C19 . C20 . 0.1(6) yes
C18 . C19 . C20 . C21 . 0.2(6) yes
C19 . C20 . C21 . N3 . -0.7(6) yes
N4 . C22 . C23 . C24 . -0.2(5) yes
C15 . C22 . C23 . C24 . 176.0(4) yes
C22 . C23 . C24 . C25 . -1.9(6) yes
C23 . C24 . C25 . C26 . 2.1(6) yes
C24 . C25 . C26 . N4 . -0.3(6) yes
S3 . C27 . C28 . S4 . 0.0(4) yes
